data_7160017
loop_
_publ_author_name
'Fatma, Shaheen'
'Ahmad, Feroz'
'Pankhade, Yogesh A.'
'Ranga, Pavit K.'
'Vijaya Anand, Ramasamy'

_publ_section_title
;
 A HMPA-H<sub>2</sub>O mediated oxygenative carbocyclization of
 2-alkynylphenyl-substituted <i>p</i>-quinone methides to indenones.
;
_journal_issue 29
_journal_name_full 'Organic &amp; biomolecular chemistry'
_journal_page_first 5891
_journal_page_last 5896
_journal_paper_doi 10.1039/d4ob00966e
_journal_volume 22
_journal_year 2024
_chemical_formula_moiety '2(C29 H30 O2)'
_chemical_formula_sum 'C58 H60 O4'
_chemical_formula_weight 821.06
_chemical_name_systematic SF-28-II
_space_group_crystal_system monoclinic
_space_group_IT_number 14
_space_group_name_Hall '-P 2ybc'
_space_group_name_H-M_alt 'P 1 21/c 1'
_atom_sites_solution_hydrogens geom
_atom_sites_solution_primary dual
_audit_creation_date 2022-03-30
_audit_creation_method
;
Olex2 1.3
(compiled 2020.11.12 svn.r5f609507 for OlexSys, GUI svn.r6408)
;
_audit_update_record
;
2023-11-13 deposited with the CCDC.	2024-07-01 downloaded from the CCDC.
;
_cell_angle_alpha 90
_cell_angle_beta 90.006(4)
_cell_angle_gamma 90
_cell_formula_units_Z 4
_cell_length_a 11.6424(5)
_cell_length_b 21.0313(8)
_cell_length_c 19.3533(15)
_cell_measurement_reflns_used 5387
_cell_measurement_temperature 298
_cell_measurement_theta_max 30.6270
_cell_measurement_theta_min 2.7900
_cell_volume 4738.7(5)
_computing_cell_refinement 'CrysAlisPro 1.171.39.35c (Rigaku OD, 2017)'
_computing_data_collection 'CrysAlisPro 1.171.39.35c (Rigaku OD, 2017)'
_computing_data_reduction 'CrysAlisPro 1.171.39.35c (Rigaku OD, 2017)'
_computing_molecular_graphics 'Olex2 1.3 (Dolomanov et al., 2009)'
_computing_publication_material 'Olex2 1.3 (Dolomanov et al., 2009)'
_computing_structure_refinement 'SHELXL 2018/1 (Sheldrick, 2015)'
_computing_structure_solution 'SHELXT 2014/5 (Sheldrick, 2014)'
_diffrn_ambient_temperature 298
_diffrn_detector 'CCD plate'
_diffrn_measured_fraction_theta_full 0.999
_diffrn_measured_fraction_theta_max 0.889
_diffrn_measurement_details
;
List of Runs (angles in degrees, time in seconds):

  # Type    Start    End  Width  t~exp~   \w     \q     \k     \f   Frames
#--------------------------------------------------------------------------
  1  \w    -69.00 118.20   0.30   10.00    --   29.89  54.00-180.00  624
  2  \w    -69.00 118.20   0.30   10.00    --   29.89  54.00 -60.00  624
;
_diffrn_measurement_device 'two-circle diffractometer'
_diffrn_measurement_device_type 'XtaLAB Mini (ROW)'
_diffrn_measurement_method '\w scans'
_diffrn_orient_matrix_type 'CrysAlisPro convention (1999,Acta A55,543-557)'
_diffrn_orient_matrix_UB_11 -0.0497080000
_diffrn_orient_matrix_UB_12 0.0054518000
_diffrn_orient_matrix_UB_13 -0.0208791000
_diffrn_orient_matrix_UB_21 -0.0241852000
_diffrn_orient_matrix_UB_22 -0.0290841000
_diffrn_orient_matrix_UB_23 0.0116598000
_diffrn_orient_matrix_UB_31 -0.0257748000
_diffrn_orient_matrix_UB_32 0.0161566000
_diffrn_orient_matrix_UB_33 0.0275214000
_diffrn_radiation_monochromator graphite
_diffrn_radiation_probe x-ray
_diffrn_radiation_type 'Mo K\a'
_diffrn_radiation_wavelength 0.71073
_diffrn_reflns_av_R_equivalents 0.0493
_diffrn_reflns_av_unetI/netI 0.0594
_diffrn_reflns_Laue_measured_fraction_full 0.999
_diffrn_reflns_Laue_measured_fraction_max 0.889
_diffrn_reflns_limit_h_max 13
_diffrn_reflns_limit_h_min -17
_diffrn_reflns_limit_k_max 19
_diffrn_reflns_limit_k_min -31
_diffrn_reflns_limit_l_max 29
_diffrn_reflns_limit_l_min -29
_diffrn_reflns_number 44402
_diffrn_reflns_point_group_measured_fraction_full 0.999
_diffrn_reflns_point_group_measured_fraction_max 0.889
_diffrn_reflns_theta_full 25.000
_diffrn_reflns_theta_max 32.722
_diffrn_reflns_theta_min 2.610
_diffrn_source 'fine-focus sealed X-ray tube'
_diffrn_source_type 'Rigaku (Mo) X-ray Source'
_exptl_absorpt_coefficient_mu 0.070
_exptl_absorpt_correction_T_max 1.00000
_exptl_absorpt_correction_T_min 0.68796
_exptl_absorpt_correction_type multi-scan
_exptl_absorpt_process_details
;
CrysAlisPro 1.171.39.35c (Rigaku Oxford Diffraction, 2017)
Empirical absorption correction using spherical harmonics,
 implemented in SCALE3 ABSPACK scaling algorithm.
;
_exptl_crystal_colour 'dull dark red'
_exptl_crystal_colour_lustre dull
_exptl_crystal_colour_modifier dark
_exptl_crystal_colour_primary red
_exptl_crystal_density_diffrn 1.151
_exptl_crystal_description block
_exptl_crystal_F_000 1760
_exptl_crystal_size_max 0.3
_exptl_crystal_size_mid 0.3
_exptl_crystal_size_min 0.3
_refine_diff_density_max 0.344
_refine_diff_density_min -0.248
_refine_diff_density_rms 0.057
_refine_ls_extinction_method none
_refine_ls_goodness_of_fit_ref 1.103
_refine_ls_hydrogen_treatment constr
_refine_ls_matrix_type full
_refine_ls_number_parameters 573
_refine_ls_number_reflns 15523
_refine_ls_number_restraints 0
_refine_ls_restrained_S_all 1.103
_refine_ls_R_factor_all 0.1724
_refine_ls_R_factor_gt 0.0835
_refine_ls_shift/su_max 0.000
_refine_ls_shift/su_mean 0.000
_refine_ls_structure_factor_coef Fsqd
_refine_ls_weighting_details 'w=1/[\s^2^(Fo^2^)+(0.1000P)^2^] where P=(Fo^2^+2Fc^2^)/3'
_refine_ls_weighting_scheme calc
_refine_ls_wR_factor_gt 0.2014
_refine_ls_wR_factor_ref 0.2625
_reflns_Friedel_coverage 0.000
_reflns_number_gt 6267
_reflns_number_total 15523
_reflns_threshold_expression 'I > 2\s(I)'
_cod_data_source_file d4ob00966e2.cif
_cod_data_source_block sf-28-ii_rt
_cod_depositor_comments
;
The following automatic conversions were performed:

data item '_cell_measurement_temperature' value '298k' was changed to
'298' -- the value should be numeric and without a unit designator.

data item '_diffrn_ambient_temperature' value '298k' was changed to
'298' -- the value should be numeric and without a unit designator.

Automatic conversion script
Id: cif_fix_values 8170 2020-07-09 18:12:32Z antanas 

 Adding full bibliography for 7160017.cif.
;
_cod_database_code 7160017
_shelx_shelxl_version_number 2018/1
_shelx_space_group_comment
;
The symmetry employed for this shelxl refinement is uniquely defined
by the following loop, which should always be used as a source of
symmetry information in preference to the above space-group names.
They are only intended as comments.
;
_shelx_estimated_absorpt_t_max 298k
_shelx_estimated_absorpt_t_min 298k
_reflns_odcompleteness_completeness 99.85
_reflns_odcompleteness_iscentric 1
_reflns_odcompleteness_theta 25.30
_olex2_refinement_description
;
1. Fixed Uiso
 At 1.2 times of:
  All C(H) groups
 At 1.5 times of:
  All C(H,H,H) groups, All O(H) groups
2.a Aromatic/amide H refined with riding coordinates:
 C005(H005), C00E(H00E), C00I(H00I), C00L(H00L), C00Q(H00Q), C00W(H00W),
 C00Y(H00Y), C010(H010), C011(H011), C012(H012), C014(H014), C015(H015),
 C016(H016), C017(H017), C018(H018), C01A(H01y), C01L(H01s), C01M(H4),
 C01N(H01t), C01O(H01u), C01P(H5), C01Q(H6)
2.b Idealised Me refined as rotating group:
 C013(H01a,H01b,H01c), C019(H01v,H01w,H01x), C01B(H01d,H01e,H01f), C01C(H01g,
 H01h,H01i), C01D(H01j,H01k,H01l), C01E(H01z,H,Ha), C01F(H01,Hb,Hc), C01G(H1,Hd,
 He), C01H(H01m,H01n,H01o), C01I(H2,Hf,Hg), C01J(H01p,H01q,H01r), C01K(H3,Hh,Hi)
2.c Idealised tetrahedral OH refined as rotating group:
 O001(H001), O002(H002)
;
_olex2_submission_special_instructions 'No special instructions were received'
_oxdiff_exptl_absorpt_empirical_details
;
Empirical correction (ABSPACK) includes:
- Absorption correction using spherical harmonics
- Frame scaling
;
_oxdiff_exptl_absorpt_empirical_full_max 1.515
_oxdiff_exptl_absorpt_empirical_full_min 0.765

loop_
_space_group_symop_operation_xyz
'x, y, z'
'-x, y+1/2, -z+1/2'
'-x, -y, -z'
'x, -y-1/2, z-1/2'

loop_
_atom_site_label
_atom_site_type_symbol
_atom_site_fract_x
_atom_site_fract_y
_atom_site_fract_z
_atom_site_U_iso_or_equiv
_atom_site_adp_type
_atom_site_occupancy
_atom_site_site_symmetry_order
_atom_site_calc_flag
_atom_site_refinement_flags_posn
_atom_site_refinement_flags_adp
_atom_site_refinement_flags_occupancy
_atom_site_disorder_assembly
_atom_site_disorder_group
O001 O 0.18224(16) 0.68339(7) 0.64202(11) 0.0852(5) Uani 1 1 d . . . . .
H001 H 0.244421 0.678601 0.661230 0.128 Uiso 1 1 calc R U . . .
O002 O 0.31783(16) 0.18351(7) 0.64224(11) 0.0857(6) Uani 1 1 d . . . . .
H002 H 0.250495 0.178580 0.653456 0.129 Uiso 1 1 calc R U . . .
C003 C 0.09198(16) 0.76619(9) 0.57877(10) 0.0480(4) Uani 1 1 d . . . . .
C004 C 0.10436(16) 0.87516(9) 0.62141(10) 0.0498(5) Uani 1 1 d . . . . .
C005 C 0.06752(17) 0.83047(9) 0.57294(10) 0.0511(5) Uani 1 1 d . . . . .
H005 H 0.024849 0.844363 0.535219 0.061 Uiso 1 1 calc R U . . .
C006 C 0.15873(16) 0.74702(9) 0.63622(11) 0.0507(5) Uani 1 1 d . . . . .
O007 O 0.12116(18) 1.10724(8) 0.62471(14) 0.1121(8) Uani 1 1 d . . . . .
C008 C 0.08051(17) 0.94321(10) 0.61358(10) 0.0514(5) Uani 1 1 d . . . . .
C009 C 0.19655(16) 0.79039(10) 0.68714(10) 0.0516(5) Uani 1 1 d . . . . .
O00A O 0.37908(18) 0.60722(8) 0.62480(14) 0.1124(8) Uani 1 1 d . . . . .
C00B C 0.39582(16) 0.37525(9) 0.62158(10) 0.0507(5) Uani 1 1 d . . . . .
C00C C -0.03395(17) 0.96877(9) 0.59112(10) 0.0527(5) Uani 1 1 d . . . . .
C00D C 0.40815(16) 0.26613(9) 0.57883(10) 0.0481(4) Uani 1 1 d . . . . .
C00E C 0.43235(16) 0.33015(9) 0.57313(10) 0.0509(5) Uani 1 1 d . . . . .
H00E H 0.474903 0.343979 0.535342 0.061 Uiso 1 1 calc R U . . .
C00F C 0.41969(17) 0.44303(10) 0.61341(10) 0.0511(5) Uani 1 1 d . . . . .
C00G C 0.34095(17) 0.24725(9) 0.63630(11) 0.0512(5) Uani 1 1 d . . . . .
C00H C 0.04985(17) 0.71778(10) 0.52479(11) 0.0544(5) Uani 1 1 d . . . . .
C00I C 0.16705(17) 0.85328(10) 0.67836(11) 0.0547(5) Uani 1 1 d . . . . .
H00I H 0.189773 0.882498 0.711734 0.066 Uiso 1 1 calc R U . . .
C00J C 0.53386(17) 0.46868(9) 0.59116(10) 0.0524(5) Uani 1 1 d . . . . .
C00K C 0.30380(16) 0.29038(10) 0.68726(10) 0.0518(5) Uani 1 1 d . . . . .
C00L C 0.33303(17) 0.35352(10) 0.67837(11) 0.0547(5) Uani 1 1 d . . . . .
H00L H 0.309921 0.382793 0.711595 0.066 Uiso 1 1 calc R U . . .
C00M C 0.45009(17) 0.21770(10) 0.52465(11) 0.0546(5) Uani 1 1 d . . . . .
C00N C -0.03070(19) 1.03500(10) 0.59555(12) 0.0596(5) Uani 1 1 d . . . . .
C00O C 0.26752(18) 0.76924(10) 0.75046(12) 0.0596(5) Uani 1 1 d . . . . .
C00P C 0.15180(19) 0.99280(10) 0.62850(12) 0.0583(5) Uani 1 1 d . . . . .
C00Q C -0.13517(18) 0.93945(11) 0.57226(12) 0.0622(6) Uani 1 1 d . . . . .
H00Q H -0.139746 0.895404 0.569012 0.075 Uiso 1 1 calc R U . . .
C00R C 0.53091(19) 0.53478(10) 0.59554(12) 0.0592(5) Uani 1 1 d . . . . .
C00S C 0.34847(19) 0.49278(10) 0.62847(12) 0.0574(5) Uani 1 1 d . . . . .
C00T C 0.2741(2) 0.99201(10) 0.64888(13) 0.0618(6) Uani 1 1 d . . . . .
C00U C 0.23220(18) 0.26900(10) 0.75089(12) 0.0599(5) Uani 1 1 d . . . . .
C00V C 0.2260(2) 0.49196(11) 0.64855(13) 0.0634(6) Uani 1 1 d . . . . .
C00W C 0.63487(18) 0.43940(11) 0.57258(12) 0.0628(6) Uani 1 1 d . . . . .
H00W H 0.639441 0.395328 0.569805 0.075 Uiso 1 1 calc R U . . .
C00X C 0.0864(2) 1.05296(11) 0.61742(14) 0.0676(6) Uani 1 1 d . . . . .
C00Y C -0.1261(2) 1.07186(12) 0.58318(14) 0.0733(7) Uani 1 1 d . . . . .
H00Y H -0.122929 1.115854 0.587627 0.088 Uiso 1 1 calc R U . . .
C00Z C 0.4138(2) 0.55295(11) 0.61753(14) 0.0685(6) Uani 1 1 d . . . . .
C010 C 0.6263(2) 0.57184(12) 0.58320(14) 0.0740(7) Uani 1 1 d . . . . .
H010 H 0.623228 0.615824 0.587798 0.089 Uiso 1 1 calc R U . . .
C011 C -0.2301(2) 0.97732(13) 0.55825(15) 0.0774(7) Uani 1 1 d . . . . .
H011 H -0.298271 0.958047 0.544489 0.093 Uiso 1 1 calc R U . . .
C012 C 0.7298(2) 0.47698(13) 0.55804(15) 0.0769(7) Uani 1 1 d . . . . .
H012 H 0.797719 0.457603 0.543957 0.092 Uiso 1 1 calc R U . . .
C013 C -0.0248(2) 0.74955(13) 0.46943(14) 0.0846(8) Uani 1 1 d . . . . .
H01A H -0.090664 0.768694 0.490885 0.127 Uiso 1 1 calc R U . . .
H01B H -0.049716 0.718185 0.436647 0.127 Uiso 1 1 calc R U . . .
H01C H 0.019054 0.781678 0.446105 0.127 Uiso 1 1 calc R U . . .
C014 C 0.3523(2) 0.95143(13) 0.61787(15) 0.0799(7) Uani 1 1 d . . . . .
H014 H 0.327150 0.923766 0.583573 0.096 Uiso 1 1 calc R U . . .
C015 C 0.3147(2) 1.03305(12) 0.69901(14) 0.0767(7) Uani 1 1 d . . . . .
H015 H 0.263880 1.060644 0.720828 0.092 Uiso 1 1 calc R U . . .
C016 C 0.1850(2) 0.53315(12) 0.69914(14) 0.0765(7) Uani 1 1 d . . . . .
H016 H 0.235720 0.560749 0.721003 0.092 Uiso 1 1 calc R U . . .
C017 C 0.1480(2) 0.45141(13) 0.61770(15) 0.0796(7) Uani 1 1 d . . . . .
H017 H 0.173190 0.423721 0.583449 0.096 Uiso 1 1 calc R U . . .
C018 C -0.2264(2) 1.04207(14) 0.56409(15) 0.0814(8) Uani 1 1 d . . . . .
H018 H -0.291807 1.066044 0.555128 0.098 Uiso 1 1 calc R U . . .
C019 C 0.5252(2) 0.24968(13) 0.46922(14) 0.0842(8) Uani 1 1 d . . . . .
H01V H 0.550649 0.218302 0.436605 0.126 Uiso 1 1 calc R U . . .
H01W H 0.590681 0.269063 0.490817 0.126 Uiso 1 1 calc R U . . .
H01X H 0.481204 0.281617 0.445666 0.126 Uiso 1 1 calc R U . . .
C01A C 0.7262(2) 0.54185(14) 0.56388(15) 0.0804(7) Uani 1 1 d . . . . .
H01Y H 0.791719 0.565744 0.554731 0.097 Uiso 1 1 calc R U . . .
C01B C 0.1523(2) 0.68848(14) 0.48691(15) 0.0884(9) Uani 1 1 d . . . . .
H01D H 0.195746 0.721503 0.464800 0.133 Uiso 1 1 calc R U . . .
H01E H 0.125081 0.659034 0.452714 0.133 Uiso 1 1 calc R U . . .
H01F H 0.200260 0.666520 0.519427 0.133 Uiso 1 1 calc R U . . .
C01C C -0.0229(2) 0.66555(13) 0.55832(16) 0.0878(8) Uani 1 1 d . . . . .
H01G H 0.022803 0.642728 0.591308 0.132 Uiso 1 1 calc R U . . .
H01H H -0.049702 0.636753 0.523356 0.132 Uiso 1 1 calc R U . . .
H01I H -0.087560 0.684431 0.581305 0.132 Uiso 1 1 calc R U . . .
C01D C 0.2896(3) 0.82416(13) 0.80036(14) 0.0876(8) Uani 1 1 d . . . . .
H01J H 0.217609 0.841172 0.815930 0.131 Uiso 1 1 calc R U . . .
H01K H 0.332429 0.856827 0.777194 0.131 Uiso 1 1 calc R U . . .
H01L H 0.332683 0.808997 0.839321 0.131 Uiso 1 1 calc R U . . .
C01E C 0.3477(2) 0.18862(14) 0.48670(15) 0.0864(8) Uani 1 1 d . . . . .
H01Z H 0.305349 0.221625 0.463787 0.130 Uiso 1 1 calc R U . . .
H H 0.298701 0.167463 0.519295 0.130 Uiso 1 1 calc R U . . .
HA H 0.374748 0.158501 0.453166 0.130 Uiso 1 1 calc R U . . .
C01F C 0.5233(2) 0.16571(13) 0.55840(15) 0.0872(8) Uani 1 1 d . . . . .
H01 H 0.547697 0.135894 0.523823 0.131 Uiso 1 1 calc R U . . .
HB H 0.478718 0.144034 0.592822 0.131 Uiso 1 1 calc R U . . .
HC H 0.589496 0.184650 0.579700 0.131 Uiso 1 1 calc R U . . .
C01G C 0.2940(2) 0.21757(14) 0.79246(15) 0.0870(8) Uani 1 1 d . . . . .
H1 H 0.304951 0.180645 0.764041 0.130 Uiso 1 1 calc R U . . .
HD H 0.248646 0.206453 0.832065 0.130 Uiso 1 1 calc R U . . .
HE H 0.367365 0.233299 0.807377 0.130 Uiso 1 1 calc R U . . .
C01H C 0.2058(2) 0.71732(14) 0.79252(15) 0.0861(8) Uani 1 1 d . . . . .
H01M H 0.251893 0.706016 0.831780 0.129 Uiso 1 1 calc R U . . .
H01N H 0.194265 0.680516 0.764014 0.129 Uiso 1 1 calc R U . . .
H01O H 0.132815 0.733067 0.807984 0.129 Uiso 1 1 calc R U . . .
C01I C 0.2103(3) 0.32431(13) 0.80023(14) 0.0872(8) Uani 1 1 d . . . . .
H2 H 0.282349 0.340845 0.816336 0.131 Uiso 1 1 calc R U . . .
HF H 0.165923 0.309680 0.838892 0.131 Uiso 1 1 calc R U . . .
HG H 0.168882 0.357179 0.776490 0.131 Uiso 1 1 calc R U . . .
C01J C 0.3862(2) 0.74592(16) 0.72707(15) 0.0883(8) Uani 1 1 d . . . . .
H01P H 0.424526 0.779215 0.702185 0.132 Uiso 1 1 calc R U . . .
H01Q H 0.377341 0.709529 0.697600 0.132 Uiso 1 1 calc R U . . .
H01R H 0.430989 0.734410 0.766805 0.132 Uiso 1 1 calc R U . . .
C01K C 0.1137(2) 0.24588(16) 0.72719(14) 0.0887(8) Uani 1 1 d . . . . .
H3 H 0.077094 0.278566 0.700434 0.133 Uiso 1 1 calc R U . . .
HH H 0.067325 0.236252 0.766860 0.133 Uiso 1 1 calc R U . . .
HI H 0.122322 0.208363 0.699422 0.133 Uiso 1 1 calc R U . . .
C01L C 0.4294(3) 1.03382(16) 0.71727(17) 0.0950(9) Uani 1 1 d . . . . .
H01S H 0.455323 1.062175 0.750681 0.114 Uiso 1 1 calc R U . . .
C01M C 0.0705(3) 0.53382(16) 0.71748(17) 0.0945(9) Uani 1 1 d . . . . .
H4 H 0.044576 0.562148 0.750916 0.113 Uiso 1 1 calc R U . . .
C01N C 0.4659(2) 0.95106(17) 0.63652(18) 0.1019(10) Uani 1 1 d . . . . .
H01T H 0.516448 0.922692 0.615720 0.122 Uiso 1 1 calc R U . . .
C01O C 0.5051(3) 0.99282(17) 0.6862(2) 0.1017(10) Uani 1 1 d . . . . .
H01U H 0.582300 0.993178 0.698490 0.122 Uiso 1 1 calc R U . . .
C01P C -0.0048(3) 0.49290(17) 0.6866(2) 0.1041(10) Uani 1 1 d . . . . .
H5 H -0.081945 0.493143 0.699098 0.125 Uiso 1 1 calc R U . . .
C01Q C 0.0342(2) 0.45092(17) 0.63629(18) 0.1006(10) Uani 1 1 d . . . . .
H6 H -0.016520 0.422671 0.615377 0.121 Uiso 1 1 calc R U . . .

loop_
_atom_site_aniso_label
_atom_site_aniso_U_11
_atom_site_aniso_U_22
_atom_site_aniso_U_33
_atom_site_aniso_U_23
_atom_site_aniso_U_13
_atom_site_aniso_U_12
O001 0.0917(14) 0.0517(11) 0.1122(15) -0.0088(9) -0.0229(11) 0.0149(8)
O002 0.0908(13) 0.0517(10) 0.1147(15) -0.0076(9) 0.0267(11) -0.0149(8)
C003 0.0434(10) 0.0486(11) 0.0519(11) -0.0054(8) 0.0037(8) -0.0006(8)
C004 0.0515(11) 0.0449(11) 0.0532(11) -0.0016(8) 0.0010(8) 0.0001(8)
C005 0.0525(12) 0.0505(12) 0.0503(11) 0.0001(8) 0.0015(8) -0.0026(8)
C006 0.0503(11) 0.0447(12) 0.0570(12) -0.0032(9) 0.0030(8) 0.0033(8)
O007 0.1004(15) 0.0496(12) 0.186(2) -0.0100(12) -0.0303(14) -0.0093(9)
C008 0.0566(12) 0.0476(12) 0.0498(11) -0.0020(8) 0.0067(9) -0.0004(8)
C009 0.0477(11) 0.0533(13) 0.0538(11) -0.0024(9) 0.0016(8) 0.0026(8)
O00A 0.0996(15) 0.0491(12) 0.189(2) -0.0083(12) 0.0347(14) 0.0095(9)
C00B 0.0527(11) 0.0456(11) 0.0539(11) -0.0024(8) 0.0014(9) -0.0006(8)
C00C 0.0554(12) 0.0497(13) 0.0531(11) 0.0050(9) 0.0067(9) 0.0003(9)
C00D 0.0451(10) 0.0463(11) 0.0529(11) -0.0063(8) -0.0011(8) 0.0007(8)
C00E 0.0509(11) 0.0530(13) 0.0490(11) -0.0004(8) 0.0022(8) 0.0028(8)
C00F 0.0582(12) 0.0463(12) 0.0488(11) -0.0017(8) -0.0024(9) 0.0005(8)
C00G 0.0508(11) 0.0449(12) 0.0580(12) -0.0052(9) 0.0020(8) -0.0042(8)
C00H 0.0531(12) 0.0558(13) 0.0542(12) -0.0084(9) 0.0008(9) -0.0044(8)
C00I 0.0561(12) 0.0527(13) 0.0552(12) -0.0079(9) 0.0011(9) -0.0011(9)
C00J 0.0529(12) 0.0496(12) 0.0547(12) 0.0038(9) -0.0024(9) -0.0014(9)
C00K 0.0469(11) 0.0569(13) 0.0516(11) -0.0026(9) 0.0027(8) -0.0020(8)
C00L 0.0596(13) 0.0506(13) 0.0540(12) -0.0095(9) 0.0047(9) -0.0004(9)
C00M 0.0545(12) 0.0557(13) 0.0536(12) -0.0098(9) 0.0011(9) 0.0048(9)
C00N 0.0652(14) 0.0493(13) 0.0643(13) 0.0022(10) 0.0060(10) -0.0010(10)
C00O 0.0533(12) 0.0666(14) 0.0590(13) -0.0023(10) -0.0051(9) 0.0072(9)
C00P 0.0594(13) 0.0497(13) 0.0657(13) -0.0046(9) 0.0037(10) -0.0029(9)
C00Q 0.0567(13) 0.0566(14) 0.0734(15) 0.0076(10) 0.0025(10) -0.0020(10)
C00R 0.0644(14) 0.0491(13) 0.0642(13) 0.0015(9) -0.0034(10) 0.0016(10)
C00S 0.0573(13) 0.0488(13) 0.0659(13) -0.0045(9) 0.0010(10) 0.0017(9)
C00T 0.0616(14) 0.0575(14) 0.0661(14) -0.0027(10) 0.0024(10) -0.0066(10)
C00U 0.0530(12) 0.0686(14) 0.0582(12) -0.0039(10) 0.0122(9) -0.0069(9)
C00V 0.0639(15) 0.0597(14) 0.0667(14) -0.0033(10) 0.0015(11) 0.0087(10)
C00W 0.0570(13) 0.0566(14) 0.0748(15) 0.0078(10) 0.0008(10) 0.0039(10)
C00X 0.0687(15) 0.0462(13) 0.0878(17) -0.0085(11) 0.0029(12) -0.0061(10)
C00Y 0.0794(18) 0.0528(14) 0.0878(18) 0.0079(12) 0.0071(13) 0.0115(12)
C00Z 0.0728(15) 0.0456(14) 0.0869(17) -0.0075(11) -0.0004(12) 0.0050(10)
C010 0.0766(17) 0.0554(14) 0.0899(18) 0.0083(12) -0.0028(13) -0.0116(12)
C011 0.0587(15) 0.0744(19) 0.099(2) 0.0072(14) 0.0004(13) 0.0006(11)
C012 0.0569(15) 0.0749(19) 0.099(2) 0.0095(14) 0.0053(13) 0.0006(11)
C013 0.099(2) 0.0830(19) 0.0722(17) -0.0103(14) -0.0279(14) -0.0019(14)
C014 0.0621(16) 0.0923(19) 0.0853(18) -0.0234(14) 0.0088(12) -0.0047(13)
C015 0.0766(17) 0.0755(18) 0.0780(17) -0.0096(13) -0.0083(13) -0.0082(12)
C016 0.0773(17) 0.0749(18) 0.0774(17) -0.0076(13) 0.0109(13) 0.0093(12)
C017 0.0621(16) 0.0919(19) 0.0849(18) -0.0214(14) -0.0025(12) 0.0012(13)
C018 0.0709(17) 0.0756(19) 0.098(2) 0.0155(14) 0.0046(14) 0.0166(13)
C019 0.096(2) 0.0820(19) 0.0743(17) -0.0117(13) 0.0294(14) -0.0024(14)
C01A 0.0680(17) 0.0772(19) 0.096(2) 0.0128(14) 0.0014(13) -0.0142(13)
C01B 0.0781(18) 0.103(2) 0.0844(19) -0.0424(16) 0.0097(13) 0.0031(14)
C01C 0.094(2) 0.0819(19) 0.0873(19) -0.0084(14) -0.0005(15) -0.0377(14)
C01D 0.102(2) 0.096(2) 0.0644(16) -0.0143(14) -0.0231(14) 0.0093(15)
C01E 0.0808(18) 0.101(2) 0.0775(17) -0.0396(15) -0.0057(13) -0.0037(14)
C01F 0.093(2) 0.0817(19) 0.0866(19) -0.0069(14) 0.0076(15) 0.0373(14)
C01G 0.0806(19) 0.101(2) 0.0797(18) 0.0231(15) 0.0184(14) 0.0026(14)
C01H 0.0796(18) 0.101(2) 0.0779(18) 0.0225(15) -0.0126(14) -0.0025(14)
C01I 0.100(2) 0.095(2) 0.0664(16) -0.0126(13) 0.0293(14) -0.0091(14)
C01J 0.0615(16) 0.126(2) 0.0778(18) -0.0113(16) -0.0095(12) 0.0202(14)
C01K 0.0613(16) 0.128(2) 0.0765(18) -0.0099(15) 0.0161(12) -0.0241(15)
C01L 0.092(2) 0.102(2) 0.091(2) -0.0094(17) -0.0224(16) -0.0174(17)
C01M 0.092(2) 0.102(2) 0.090(2) -0.0099(16) 0.0281(16) 0.0147(17)
C01N 0.0638(18) 0.131(3) 0.111(3) -0.025(2) 0.0075(16) 0.0072(16)
C01O 0.0669(19) 0.125(3) 0.113(3) 0.000(2) -0.0124(17) -0.0099(17)
C01P 0.068(2) 0.136(3) 0.108(3) 0.000(2) 0.0189(17) 0.0129(18)
C01Q 0.0637(18) 0.128(3) 0.110(2) -0.021(2) -0.0042(16) -0.0074(16)

loop_
_atom_type_symbol
_atom_type_description
_atom_type_scat_dispersion_real
_atom_type_scat_dispersion_imag
_atom_type_scat_source
C C 0.0033 0.0016 'International Tables Vol C Tables 4.2.6.8 and 6.1.1.4'
H H 0.0000 0.0000 'International Tables Vol C Tables 4.2.6.8 and 6.1.1.4'
O O 0.0106 0.0060 'International Tables Vol C Tables 4.2.6.8 and 6.1.1.4'

loop_
_geom_angle_atom_site_label_1
_geom_angle_atom_site_label_2
_geom_angle_atom_site_label_3
_geom_angle
_geom_angle_site_symmetry_1
_geom_angle_site_symmetry_3
_geom_angle_publ_flag
C006 O001 H001 109.5 . . ?
C00G O002 H002 109.5 . . ?
C005 C003 C006 117.04(17) . . ?
C005 C003 C00H 121.64(18) . . ?
C006 C003 C00H 121.32(17) . . ?
C005 C004 C008 122.00(18) . . ?
C005 C004 C00I 117.91(18) . . ?
C00I C004 C008 120.08(17) . . ?
C003 C005 C004 122.62(19) . . ?
C003 C005 H005 118.7 . . ?
C004 C005 H005 118.7 . . ?
O001 C006 C003 116.88(18) . . ?
O001 C006 C009 120.72(18) . . ?
C009 C006 C003 122.36(18) . . ?
C004 C008 C00C 123.21(17) . . ?
C00P C008 C004 127.55(19) . . ?
C00P C008 C00C 109.13(18) . . ?
C006 C009 C00O 122.31(18) . . ?
C00I C009 C006 117.13(18) . . ?
C00I C009 C00O 120.56(18) . . ?
C00E C00B C00F 122.06(18) . . ?
C00L C00B C00E 117.68(18) . . ?
C00L C00B C00F 120.26(17) . . ?
C00N C00C C008 108.39(17) . . ?
C00Q C00C C008 132.45(19) . . ?
C00Q C00C C00N 119.05(19) . . ?
C00E C00D C00G 116.68(17) . . ?
C00E C00D C00M 121.71(18) . . ?
C00G C00D C00M 121.60(17) . . ?
C00B C00E H00E 118.5 . . ?
C00D C00E C00B 123.05(18) . . ?
C00D C00E H00E 118.5 . . ?
C00B C00F C00J 123.46(17) . . ?
C00S C00F C00B 127.50(19) . . ?
C00S C00F C00J 108.91(18) . . ?
O002 C00G C00D 116.62(17) . . ?
O002 C00G C00K 120.68(18) . . ?
C00K C00G C00D 122.62(18) . . ?
C013 C00H C003 111.51(18) . . ?
C01B C00H C003 110.09(18) . . ?
C01B C00H C013 106.4(2) . . ?
C01B C00H C01C 110.2(2) . . ?
C01C C00H C003 111.30(18) . . ?
C01C C00H C013 107.1(2) . . ?
C004 C00I H00I 118.5 . . ?
C009 C00I C004 122.90(19) . . ?
C009 C00I H00I 118.5 . . ?
C00R C00J C00F 108.66(17) . . ?
C00W C00J C00F 132.29(19) . . ?
C00W C00J C00R 118.93(19) . . ?
C00G C00K C00U 122.25(18) . . ?
C00L C00K C00G 117.14(18) . . ?
C00L C00K C00U 120.61(17) . . ?
C00B C00L H00L 118.6 . . ?
C00K C00L C00B 122.77(18) . . ?
C00K C00L H00L 118.6 . . ?
C019 C00M C00D 111.44(18) . . ?
C01E C00M C00D 110.15(18) . . ?
C01E C00M C019 106.5(2) . . ?
C01E C00M C01F 110.7(2) . . ?
C01F C00M C00D 110.97(18) . . ?
C01F C00M C019 107.0(2) . . ?
C00C C00N C00X 107.33(18) . . ?
C00Y C00N C00C 122.0(2) . . ?
C00Y C00N C00X 130.6(2) . . ?
C01D C00O C009 111.97(18) . . ?
C01D C00O C01H 106.3(2) . . ?
C01D C00O C01J 106.1(2) . . ?
C01H C00O C009 111.98(18) . . ?
C01J C00O C009 109.87(19) . . ?
C01J C00O C01H 110.5(2) . . ?
C008 C00P C00T 129.37(19) . . ?
C008 C00P C00X 107.9(2) . . ?
C00T C00P C00X 122.68(18) . . ?
C00C C00Q H00Q 120.8 . . ?
C00C C00Q C011 118.4(2) . . ?
C011 C00Q H00Q 120.8 . . ?
C00J C00R C00Z 107.35(18) . . ?
C010 C00R C00J 122.3(2) . . ?
C010 C00R C00Z 130.3(2) . . ?
C00F C00S C00V 129.23(19) . . ?
C00F C00S C00Z 108.1(2) . . ?
C00V C00S C00Z 122.64(18) . . ?
C014 C00T C00P 121.7(2) . . ?
C015 C00T C00P 120.6(2) . . ?
C015 C00T C014 117.7(2) . . ?
C01G C00U C00K 111.67(18) . . ?
C01G C00U C01K 110.9(2) . . ?
C01I C00U C00K 111.40(18) . . ?
C01I C00U C01G 106.8(2) . . ?
C01I C00U C01K 106.2(2) . . ?
C01K C00U C00K 109.73(19) . . ?
C016 C00V C00S 120.6(2) . . ?
C017 C00V C00S 121.9(2) . . ?
C017 C00V C016 117.5(2) . . ?
C00J C00W H00W 120.7 . . ?
C00J C00W C012 118.6(2) . . ?
C012 C00W H00W 120.7 . . ?
O007 C00X C00N 125.4(2) . . ?
O007 C00X C00P 127.4(2) . . ?
C00N C00X C00P 107.20(18) . . ?
C00N C00Y H00Y 120.8 . . ?
C018 C00Y C00N 118.4(2) . . ?
C018 C00Y H00Y 120.8 . . ?
O00A C00Z C00R 125.5(2) . . ?
O00A C00Z C00S 127.5(2) . . ?
C00R C00Z C00S 106.98(18) . . ?
C00R C010 H010 121.0 . . ?
C01A C010 C00R 118.0(2) . . ?
C01A C010 H010 121.0 . . ?
C00Q C011 H011 119.0 . . ?
C018 C011 C00Q 122.0(2) . . ?
C018 C011 H011 119.0 . . ?
C00W C012 H012 119.1 . . ?
C01A C012 C00W 121.7(2) . . ?
C01A C012 H012 119.1 . . ?
C00H C013 H01A 109.5 . . ?
C00H C013 H01B 109.5 . . ?
C00H C013 H01C 109.5 . . ?
H01A C013 H01B 109.5 . . ?
H01A C013 H01C 109.5 . . ?
H01B C013 H01C 109.5 . . ?
C00T C014 H014 119.2 . . ?
C01N C014 C00T 121.6(3) . . ?
C01N C014 H014 119.2 . . ?
C00T C015 H015 119.4 . . ?
C01L C015 C00T 121.1(3) . . ?
C01L C015 H015 119.4 . . ?
C00V C016 H016 119.4 . . ?
C01M C016 C00V 121.3(3) . . ?
C01M C016 H016 119.4 . . ?
C00V C017 H017 119.1 . . ?
C01Q C017 C00V 121.7(3) . . ?
C01Q C017 H017 119.1 . . ?
C00Y C018 H018 119.9 . . ?
C011 C018 C00Y 120.2(2) . . ?
C011 C018 H018 119.9 . . ?
C00M C019 H01V 109.5 . . ?
C00M C019 H01W 109.5 . . ?
C00M C019 H01X 109.5 . . ?
H01V C019 H01W 109.5 . . ?
H01V C019 H01X 109.5 . . ?
H01W C019 H01X 109.5 . . ?
C010 C01A H01Y 119.8 . . ?
C012 C01A C010 120.3(2) . . ?
C012 C01A H01Y 119.8 . . ?
C00H C01B H01D 109.5 . . ?
C00H C01B H01E 109.5 . . ?
C00H C01B H01F 109.5 . . ?
H01D C01B H01E 109.5 . . ?
H01D C01B H01F 109.5 . . ?
H01E C01B H01F 109.5 . . ?
C00H C01C H01G 109.5 . . ?
C00H C01C H01H 109.5 . . ?
C00H C01C H01I 109.5 . . ?
H01G C01C H01H 109.5 . . ?
H01G C01C H01I 109.5 . . ?
H01H C01C H01I 109.5 . . ?
C00O C01D H01J 109.5 . . ?
C00O C01D H01K 109.5 . . ?
C00O C01D H01L 109.5 . . ?
H01J C01D H01K 109.5 . . ?
H01J C01D H01L 109.5 . . ?
H01K C01D H01L 109.5 . . ?
C00M C01E H01Z 109.5 . . ?
C00M C01E H 109.5 . . ?
C00M C01E HA 109.5 . . ?
H01Z C01E H 109.5 . . ?
H01Z C01E HA 109.5 . . ?
H C01E HA 109.5 . . ?
C00M C01F H01 109.5 . . ?
C00M C01F HB 109.5 . . ?
C00M C01F HC 109.5 . . ?
H01 C01F HB 109.5 . . ?
H01 C01F HC 109.5 . . ?
HB C01F HC 109.5 . . ?
C00U C01G H1 109.5 . . ?
C00U C01G HD 109.5 . . ?
C00U C01G HE 109.5 . . ?
H1 C01G HD 109.5 . . ?
H1 C01G HE 109.5 . . ?
HD C01G HE 109.5 . . ?
C00O C01H H01M 109.5 . . ?
C00O C01H H01N 109.5 . . ?
C00O C01H H01O 109.5 . . ?
H01M C01H H01N 109.5 . . ?
H01M C01H H01O 109.5 . . ?
H01N C01H H01O 109.5 . . ?
C00U C01I H2 109.5 . . ?
C00U C01I HF 109.5 . . ?
C00U C01I HG 109.5 . . ?
H2 C01I HF 109.5 . . ?
H2 C01I HG 109.5 . . ?
HF C01I HG 109.5 . . ?
C00O C01J H01P 109.5 . . ?
C00O C01J H01Q 109.5 . . ?
C00O C01J H01R 109.5 . . ?
H01P C01J H01Q 109.5 . . ?
H01P C01J H01R 109.5 . . ?
H01Q C01J H01R 109.5 . . ?
C00U C01K H3 109.5 . . ?
C00U C01K HH 109.5 . . ?
C00U C01K HI 109.5 . . ?
H3 C01K HH 109.5 . . ?
H3 C01K HI 109.5 . . ?
HH C01K HI 109.5 . . ?
C015 C01L H01S 120.0 . . ?
C01O C01L C015 120.1(3) . . ?
C01O C01L H01S 120.0 . . ?
C016 C01M H4 120.0 . . ?
C01P C01M C016 120.1(3) . . ?
C01P C01M H4 120.0 . . ?
C014 C01N H01T 120.0 . . ?
C014 C01N C01O 119.9(3) . . ?
C01O C01N H01T 120.0 . . ?
C01L C01O C01N 119.5(3) . . ?
C01L C01O H01U 120.2 . . ?
C01N C01O H01U 120.2 . . ?
C01M C01P H5 120.1 . . ?
C01M C01P C01Q 119.8(3) . . ?
C01Q C01P H5 120.1 . . ?
C017 C01Q C01P 119.6(3) . . ?
C017 C01Q H6 120.2 . . ?
C01P C01Q H6 120.2 . . ?

loop_
_geom_bond_atom_site_label_1
_geom_bond_atom_site_label_2
_geom_bond_distance
_geom_bond_site_symmetry_2
_geom_bond_publ_flag
O001 H001 0.8200 . ?
O001 C006 1.371(2) . ?
O002 H002 0.8200 . ?
O002 C00G 1.372(2) . ?
C003 C005 1.386(3) . ?
C003 C006 1.415(3) . ?
C003 C00H 1.539(3) . ?
C004 C005 1.396(3) . ?
C004 C008 1.466(3) . ?
C004 C00I 1.400(3) . ?
C005 H005 0.9300 . ?
C006 C009 1.413(3) . ?
O007 C00X 1.220(3) . ?
C008 C00C 1.501(3) . ?
C008 C00P 1.364(3) . ?
C009 C00I 1.377(3) . ?
C009 C00O 1.543(3) . ?
O00A C00Z 1.219(3) . ?
C00B C00E 1.400(3) . ?
C00B C00F 1.461(3) . ?
C00B C00L 1.397(3) . ?
C00C C00N 1.396(3) . ?
C00C C00Q 1.379(3) . ?
C00D C00E 1.380(3) . ?
C00D C00G 1.417(3) . ?
C00D C00M 1.541(3) . ?
C00E H00E 0.9300 . ?
C00F C00J 1.498(3) . ?
C00F C00S 1.366(3) . ?
C00G C00K 1.408(3) . ?
C00H C013 1.533(3) . ?
C00H C01B 1.529(3) . ?
C00H C01C 1.532(3) . ?
C00I H00I 0.9300 . ?
C00J C00R 1.393(3) . ?
C00J C00W 1.375(3) . ?
C00K C00L 1.382(3) . ?
C00K C00U 1.554(3) . ?
C00L H00L 0.9300 . ?
C00M C019 1.539(3) . ?
C00M C01E 1.528(3) . ?
C00M C01F 1.533(3) . ?
C00N C00X 1.476(3) . ?
C00N C00Y 1.376(3) . ?
C00O C01D 1.527(3) . ?
C00O C01H 1.540(3) . ?
C00O C01J 1.535(3) . ?
C00P C00T 1.478(3) . ?
C00P C00X 1.492(3) . ?
C00Q H00Q 0.9300 . ?
C00Q C011 1.389(3) . ?
C00R C00Z 1.478(3) . ?
C00R C010 1.378(3) . ?
C00S C00V 1.478(3) . ?
C00S C00Z 1.492(3) . ?
C00T C014 1.385(3) . ?
C00T C015 1.382(3) . ?
C00U C01G 1.528(4) . ?
C00U C01I 1.526(3) . ?
C00U C01K 1.533(3) . ?
C00V C016 1.392(3) . ?
C00V C017 1.382(3) . ?
C00W H00W 0.9300 . ?
C00W C012 1.388(3) . ?
C00Y H00Y 0.9300 . ?
C00Y C018 1.375(4) . ?
C010 H010 0.9300 . ?
C010 C01A 1.375(4) . ?
C011 H011 0.9300 . ?
C011 C018 1.367(4) . ?
C012 H012 0.9300 . ?
C012 C01A 1.370(4) . ?
C013 H01A 0.9600 . ?
C013 H01B 0.9600 . ?
C013 H01C 0.9600 . ?
C014 H014 0.9300 . ?
C014 C01N 1.371(4) . ?
C015 H015 0.9300 . ?
C015 C01L 1.381(4) . ?
C016 H016 0.9300 . ?
C016 C01M 1.379(4) . ?
C017 H017 0.9300 . ?
C017 C01Q 1.373(4) . ?
C018 H018 0.9300 . ?
C019 H01V 0.9600 . ?
C019 H01W 0.9600 . ?
C019 H01X 0.9600 . ?
C01A H01Y 0.9300 . ?
C01B H01D 0.9600 . ?
C01B H01E 0.9600 . ?
C01B H01F 0.9600 . ?
C01C H01G 0.9600 . ?
C01C H01H 0.9600 . ?
C01C H01I 0.9600 . ?
C01D H01J 0.9600 . ?
C01D H01K 0.9600 . ?
C01D H01L 0.9600 . ?
C01E H01Z 0.9600 . ?
C01E H 0.9600 . ?
C01E HA 0.9600 . ?
C01F H01 0.9600 . ?
C01F HB 0.9600 . ?
C01F HC 0.9600 . ?
C01G H1 0.9600 . ?
C01G HD 0.9600 . ?
C01G HE 0.9600 . ?
C01H H01M 0.9600 . ?
C01H H01N 0.9600 . ?
C01H H01O 0.9600 . ?
C01I H2 0.9600 . ?
C01I HF 0.9600 . ?
C01I HG 0.9600 . ?
C01J H01P 0.9600 . ?
C01J H01Q 0.9600 . ?
C01J H01R 0.9600 . ?
C01K H3 0.9600 . ?
C01K HH 0.9600 . ?
C01K HI 0.9600 . ?
C01L H01S 0.9300 . ?
C01L C01O 1.372(4) . ?
C01M H4 0.9300 . ?
C01M C01P 1.367(4) . ?
C01N H01T 0.9300 . ?
C01N C01O 1.380(5) . ?
C01O H01U 0.9300 . ?
C01P H5 0.9300 . ?
C01P C01Q 1.390(5) . ?
C01Q H6 0.9300 . ?

loop_
_geom_torsion_atom_site_label_1
_geom_torsion_atom_site_label_2
_geom_torsion_atom_site_label_3
_geom_torsion_atom_site_label_4
_geom_torsion
_geom_torsion_site_symmetry_1
_geom_torsion_site_symmetry_2
_geom_torsion_site_symmetry_3
_geom_torsion_site_symmetry_4
_geom_torsion_publ_flag
O001 C006 C009 C00I -178.47(19) . . . . ?
O001 C006 C009 C00O 1.3(3) . . . . ?
O002 C00G C00K C00L 178.40(19) . . . . ?
O002 C00G C00K C00U -2.0(3) . . . . ?
C003 C006 C009 C00I -0.9(3) . . . . ?
C003 C006 C009 C00O 178.89(19) . . . . ?
C004 C008 C00C C00N 174.28(18) . . . . ?
C004 C008 C00C C00Q -1.7(3) . . . . ?
C004 C008 C00P C00T 7.3(4) . . . . ?
C004 C008 C00P C00X -175.52(19) . . . . ?
C005 C003 C006 O001 179.66(18) . . . . ?
C005 C003 C006 C009 2.0(3) . . . . ?
C005 C003 C00H C013 -3.2(3) . . . . ?
C005 C003 C00H C01B 114.7(2) . . . . ?
C005 C003 C00H C01C -122.8(2) . . . . ?
C005 C004 C008 C00C 43.3(3) . . . . ?
C005 C004 C008 C00P -140.9(2) . . . . ?
C005 C004 C00I C009 2.1(3) . . . . ?
C006 C003 C005 C004 -1.0(3) . . . . ?
C006 C003 C00H C013 177.6(2) . . . . ?
C006 C003 C00H C01B -64.5(3) . . . . ?
C006 C003 C00H C01C 58.0(3) . . . . ?
C006 C009 C00I C004 -1.2(3) . . . . ?
C006 C009 C00O C01D -175.6(2) . . . . ?
C006 C009 C00O C01H -56.3(3) . . . . ?
C006 C009 C00O C01J 66.8(3) . . . . ?
C008 C004 C005 C003 178.30(18) . . . . ?
C008 C004 C00I C009 -177.11(18) . . . . ?
C008 C00C C00N C00X 2.7(2) . . . . ?
C008 C00C C00N C00Y -175.1(2) . . . . ?
C008 C00C C00Q C011 175.7(2) . . . . ?
C008 C00P C00T C014 41.1(4) . . . . ?
C008 C00P C00T C015 -140.2(3) . . . . ?
C008 C00P C00X O007 -179.2(3) . . . . ?
C008 C00P C00X C00N 0.8(3) . . . . ?
C00B C00F C00J C00R -173.92(18) . . . . ?
C00B C00F C00J C00W 1.9(3) . . . . ?
C00B C00F C00S C00V -8.1(4) . . . . ?
C00B C00F C00S C00Z 175.06(19) . . . . ?
C00C C008 C00P C00T -176.3(2) . . . . ?
C00C C008 C00P C00X 0.8(2) . . . . ?
C00C C00N C00X O007 177.8(3) . . . . ?
C00C C00N C00X C00P -2.2(2) . . . . ?
C00C C00N C00Y C018 -1.8(4) . . . . ?
C00C C00Q C011 C018 -1.4(4) . . . . ?
C00D C00G C00K C00L 1.7(3) . . . . ?
C00D C00G C00K C00U -178.74(19) . . . . ?
C00E C00B C00F C00J -43.7(3) . . . . ?
C00E C00B C00F C00S 141.0(2) . . . . ?
C00E C00B C00L C00K -1.7(3) . . . . ?
C00E C00D C00G O002 -179.43(18) . . . . ?
C00E C00D C00G C00K -2.6(3) . . . . ?
C00E C00D C00M C019 3.5(3) . . . . ?
C00E C00D C00M C01E -114.4(2) . . . . ?
C00E C00D C00M C01F 122.6(2) . . . . ?
C00F C00B C00E C00D -178.22(18) . . . . ?
C00F C00B C00L C00K 177.23(18) . . . . ?
C00F C00J C00R C00Z -2.5(2) . . . . ?
C00F C00J C00R C010 175.2(2) . . . . ?
C00F C00J C00W C012 -176.3(2) . . . . ?
C00F C00S C00V C016 140.3(3) . . . . ?
C00F C00S C00V C017 -40.6(4) . . . . ?
C00F C00S C00Z O00A 179.0(3) . . . . ?
C00F C00S C00Z C00R -0.8(3) . . . . ?
C00G C00D C00E C00B 1.4(3) . . . . ?
C00G C00D C00M C019 -177.7(2) . . . . ?
C00G C00D C00M C01E 64.4(3) . . . . ?
C00G C00D C00M C01F -58.6(3) . . . . ?
C00G C00K C00L C00B 0.5(3) . . . . ?
C00G C00K C00U C01G 56.9(3) . . . . ?
C00G C00K C00U C01I 176.2(2) . . . . ?
C00G C00K C00U C01K -66.5(3) . . . . ?
C00H C003 C005 C004 179.70(18) . . . . ?
C00H C003 C006 O001 -1.1(3) . . . . ?
C00H C003 C006 C009 -178.77(18) . . . . ?
C00I C004 C005 C003 -0.9(3) . . . . ?
C00I C004 C008 C00C -137.5(2) . . . . ?
C00I C004 C008 C00P 38.3(3) . . . . ?
C00I C009 C00O C01D 4.1(3) . . . . ?
C00I C009 C00O C01H 123.4(2) . . . . ?
C00I C009 C00O C01J -113.5(2) . . . . ?
C00J C00F C00S C00V 176.1(2) . . . . ?
C00J C00F C00S C00Z -0.7(3) . . . . ?
C00J C00R C00Z O00A -177.8(3) . . . . ?
C00J C00R C00Z C00S 2.0(3) . . . . ?
C00J C00R C010 C01A 2.0(4) . . . . ?
C00J C00W C012 C01A 2.1(4) . . . . ?
C00L C00B C00E C00D 0.7(3) . . . . ?
C00L C00B C00F C00J 137.4(2) . . . . ?
C00L C00B C00F C00S -37.8(3) . . . . ?
C00L C00K C00U C01G -123.5(2) . . . . ?
C00L C00K C00U C01I -4.2(3) . . . . ?
C00L C00K C00U C01K 113.0(2) . . . . ?
C00M C00D C00E C00B -179.78(18) . . . . ?
C00M C00D C00G O002 1.7(3) . . . . ?
C00M C00D C00G C00K 178.56(18) . . . . ?
C00N C00C C00Q C011 0.1(3) . . . . ?
C00N C00Y C018 C011 0.5(4) . . . . ?
C00O C009 C00I C004 179.00(19) . . . . ?
C00P C008 C00C C00N -2.3(2) . . . . ?
C00P C008 C00C C00Q -178.2(2) . . . . ?
C00P C00T C014 C01N 179.6(3) . . . . ?
C00P C00T C015 C01L -178.4(2) . . . . ?
C00Q C00C C00N C00X 179.2(2) . . . . ?
C00Q C00C C00N C00Y 1.5(3) . . . . ?
C00Q C011 C018 C00Y 1.1(4) . . . . ?
C00R C00J C00W C012 -0.8(3) . . . . ?
C00R C010 C01A C012 -0.7(4) . . . . ?
C00S C00F C00J C00R 2.1(2) . . . . ?
C00S C00F C00J C00W 177.9(2) . . . . ?
C00S C00V C016 C01M 178.7(2) . . . . ?
C00S C00V C017 C01Q -179.7(3) . . . . ?
C00T C00P C00X O007 -1.8(4) . . . . ?
C00T C00P C00X C00N 178.2(2) . . . . ?
C00T C014 C01N C01O -1.5(5) . . . . ?
C00T C015 C01L C01O -0.9(5) . . . . ?
C00U C00K C00L C00B -179.06(19) . . . . ?
C00V C00S C00Z O00A 2.0(4) . . . . ?
C00V C00S C00Z C00R -177.8(2) . . . . ?
C00V C016 C01M C01P 1.0(5) . . . . ?
C00V C017 C01Q C01P 1.1(5) . . . . ?
C00W C00J C00R C00Z -179.0(2) . . . . ?
C00W C00J C00R C010 -1.3(3) . . . . ?
C00W C012 C01A C010 -1.4(4) . . . . ?
C00X C00N C00Y C018 -179.0(2) . . . . ?
C00X C00P C00T C014 -135.7(3) . . . . ?
C00X C00P C00T C015 43.0(3) . . . . ?
C00Y C00N C00X O007 -4.7(4) . . . . ?
C00Y C00N C00X C00P 175.3(2) . . . . ?
C00Z C00R C010 C01A 179.1(2) . . . . ?
C00Z C00S C00V C016 -43.3(3) . . . . ?
C00Z C00S C00V C017 135.8(3) . . . . ?
C010 C00R C00Z O00A 4.8(4) . . . . ?
C010 C00R C00Z C00S -175.4(2) . . . . ?
C014 C00T C015 C01L 0.4(4) . . . . ?
C014 C01N C01O C01L 1.0(5) . . . . ?
C015 C00T C014 C01N 0.8(4) . . . . ?
C015 C01L C01O C01N 0.2(5) . . . . ?
C016 C00V C017 C01Q -0.6(4) . . . . ?
C016 C01M C01P C01Q -0.4(5) . . . . ?
C017 C00V C016 C01M -0.5(4) . . . . ?
C01M C01P C01Q C017 -0.6(5) . . . . ?
